data_4117577
loop_
_publ_author_name
'Debasish Manna'
'Govindasamy Mugesh'

_publ_section_title
;
 Regioselective Deiodination of Thyroxine by Iodothyronine Deiodinase
 Mimics: An Unusual Mechanistic Pathway Involving Cooperative Chalcogen
 and Halogen Bonding
;
_journal_name_full 'Journal of the American Chemical Society'
_journal_page_first 4269
_journal_page_last 4279
_journal_paper_doi 10.1021/ja210478k
_journal_volume 134
_journal_year 2012
_chemical_formula_sum 'C13 H10.5 N O S Se'
_chemical_formula_weight 307.74
_chemical_name_systematic
;
 ?
;
_space_group_IT_number 1
_symmetry_cell_setting triclinic
_symmetry_space_group_name_Hall 'P 1'
_symmetry_space_group_name_H-M 'P 1'
_atom_sites_solution_hydrogens geom
_atom_sites_solution_primary direct
_atom_sites_solution_secondary difmap
_audit_creation_method SHELXL-97
_cell_angle_alpha 80.665(6)
_cell_angle_beta 80.049(6)
_cell_angle_gamma 82.737(7)
_cell_formula_units_Z 4
_cell_length_a 7.9434(7)
_cell_length_b 8.0334(8)
_cell_length_c 19.9028(19)
_cell_measurement_temperature 296(2)
_cell_volume 1228.0(2)
_computing_structure_refinement 'SHELXL-97 (Sheldrick, 2008)'
_diffrn_ambient_temperature 296(2)
_diffrn_measured_fraction_theta_full 0.868
_diffrn_measured_fraction_theta_max 0.868
_diffrn_radiation_monochromator graphite
_diffrn_radiation_source 'fine-focus sealed tube'
_diffrn_radiation_type MoK\a
_diffrn_radiation_wavelength 0.71073
_diffrn_reflns_av_R_equivalents 0.0551
_diffrn_reflns_av_sigmaI/netI 0.2047
_diffrn_reflns_limit_h_max 12
_diffrn_reflns_limit_h_min -12
_diffrn_reflns_limit_k_max 11
_diffrn_reflns_limit_k_min -12
_diffrn_reflns_limit_l_max 30
_diffrn_reflns_limit_l_min -31
_diffrn_reflns_number 18044
_diffrn_reflns_theta_full 34.92
_diffrn_reflns_theta_max 34.92
_diffrn_reflns_theta_min 2.10
_exptl_absorpt_coefficient_mu 3.208
_exptl_crystal_density_diffrn 1.665
_exptl_crystal_F_000 614
_refine_diff_density_max 0.762
_refine_diff_density_min -0.594
_refine_diff_density_rms 0.102
_refine_ls_abs_structure_details 'Flack H D (1983), Acta Cryst. A39, 876-881'
_refine_ls_abs_structure_Flack 0.26(4)
_refine_ls_extinction_method none
_refine_ls_goodness_of_fit_ref 0.908
_refine_ls_hydrogen_treatment mixed
_refine_ls_matrix_type full
_refine_ls_number_parameters 577
_refine_ls_number_reflns 12261
_refine_ls_number_restraints 3
_refine_ls_restrained_S_all 0.908
_refine_ls_R_factor_all 0.2531
_refine_ls_R_factor_gt 0.0655
_refine_ls_shift/su_max 2.462
_refine_ls_shift/su_mean 0.320
_refine_ls_structure_factor_coef Fsqd
_refine_ls_weighting_details 'calc w=1/[\s^2^(Fo^2^)+(0.0697P)^2^+0.0000P] where P=(Fo^2^+2Fc^2^)/3'
_refine_ls_weighting_scheme calc
_refine_ls_wR_factor_gt 0.1275
_refine_ls_wR_factor_ref 0.1917
_reflns_number_gt 3763
_reflns_number_total 12261
_reflns_threshold_expression >2\s(I)
_cod_data_source_file ja210478k_si_004.cif
_cod_data_source_block napssenet2_0m
_cod_original_formula_sum 'C13 H10.50 N O S Se'
_cod_database_code 4117577

loop_
_symmetry_equiv_pos_as_xyz
'x, y, z'

loop_
_atom_site_label
_atom_site_type_symbol
_atom_site_fract_x
_atom_site_fract_y
_atom_site_fract_z
_atom_site_U_iso_or_equiv
_atom_site_adp_type
_atom_site_occupancy
_atom_site_symmetry_multiplicity
_atom_site_calc_flag
_atom_site_refinement_flags
Se1 Se -0.0180(3) 0.9478(3) 0.79314(10) 0.0684(9) Uani 1 1 d .
Se2 Se 0.0117(3) 1.0780(3) 0.20590(10) 0.0636(8) Uani 1 1 d .
Se3 Se 0.5570(3) 0.4271(3) 0.27233(10) 0.0614(8) Uani 1 1 d .
Se4 Se 0.5866(3) 0.5546(3) 0.68492(11) 0.0728(9) Uani 1 1 d .
S1 S -0.0265(10) 0.9327(9) 0.9105(3) 0.079(2) Uani 1 1 d .
S2 S 0.0313(9) 1.0091(10) 0.0951(3) 0.079(2) Uani 1 1 d .
S3 S 0.5386(8) 0.4970(8) 0.3821(3) 0.0584(18) Uani 1 1 d .
S4 S 0.6016(11) 0.5725(9) 0.5674(3) 0.084(2) Uani 1 1 d .
N2 N 0.010(5) 0.893(4) 0.6748(10) 0.194(18) Uani 1 1 d .
N3 N 0.499(2) 0.363(2) 0.1651(8) 0.068(5) Uani 1 1 d .
C1 C 0.023(3) 0.719(3) 0.9230(10) 0.051(6) Uani 1 1 d .
C2 C 0.059(3) 0.636(3) 0.8693(12) 0.062(6) Uani 1 1 d .
C3 C 0.037(3) 0.720(3) 0.7999(9) 0.055(6) Uani 1 1 d .
C5 C 0.109(3) 0.437(3) 0.7581(15) 0.095(9) Uani 1 1 d .
H5 H 0.1167 0.3752 0.7219 0.114 Uiso 1 1 calc R
C7 C 0.093(3) 0.456(4) 0.8799(13) 0.074(7) Uani 1 1 d .
C8 C 0.116(4) 0.361(3) 0.9396(14) 0.081(8) Uani 1 1 d .
H8 H 0.1529 0.2460 0.9426 0.097 Uiso 1 1 calc R
C9 C 0.079(4) 0.451(3) 1.0019(14) 0.083(8) Uani 1 1 d .
H9 H 0.0773 0.3930 1.0464 0.099 Uiso 1 1 calc R
C10 C 0.048(4) 0.621(3) 0.9893(13) 0.087(8) Uani 1 1 d .
H10 H 0.0428 0.6807 1.0261 0.104 Uiso 1 1 calc R
C11 C -0.047(4) 0.997(5) 0.6236(15) 0.121(11) Uani 1 1 d .
H11A H -0.1594 0.9662 0.6212 0.146 Uiso 1 1 calc R
H11B H 0.0272 0.9700 0.5818 0.146 Uiso 1 1 calc R
C12 C -0.064(5) 1.187(4) 0.6191(13) 0.126(11) Uani 1 1 d .
H12A H -0.0985 1.2378 0.5758 0.189 Uiso 1 1 calc R
H12B H 0.0443 1.2238 0.6224 0.189 Uiso 1 1 calc R
H12C H -0.1491 1.2214 0.6561 0.189 Uiso 1 1 calc R
N6 N 0.065(3) 1.131(3) 0.3157(11) 0.126(11) Uani 1 1 d .
C14 C 0.222(3) 1.041(3) 0.3261(9) 0.072(7) Uani 1 1 d .
H14A H 0.1996 0.9397 0.3589 0.086 Uiso 1 1 calc R
H14B H 0.2849 1.1095 0.3467 0.086 Uiso 1 1 calc R
C15 C 0.326(3) 0.992(3) 0.2661(11) 0.054(6) Uani 1 1 d .
C16 C 0.240(3) 1.001(2) 0.2022(11) 0.065(6) Uani 1 1 d .
C17 C 0.336(3) 0.950(2) 0.1449(11) 0.046(6) Uani 1 1 d .
C18 C 0.243(3) 0.954(3) 0.0822(12) 0.071(7) Uani 1 1 d .
C19 C 0.351(3) 0.915(3) 0.0259(11) 0.057(6) Uani 1 1 d .
H19 H 0.2977 0.9227 -0.0128 0.069 Uiso 1 1 calc R
C20 C 0.513(3) 0.868(3) 0.0150(11) 0.097(9) Uani 1 1 d .
H20 H 0.5706 0.8387 -0.0269 0.116 Uiso 1 1 calc R
C21 C 0.600(2) 0.866(3) 0.0742(13) 0.073(8) Uani 1 1 d .
H21 H 0.7182 0.8379 0.0698 0.088 Uiso 1 1 calc R
C22 C 0.509(3) 0.904(3) 0.1374(11) 0.067(8) Uani 1 1 d .
C23 C 0.593(2) 0.889(3) 0.1920(12) 0.060(6) Uani 1 1 d .
H23 H 0.7077 0.8453 0.1892 0.072 Uiso 1 1 calc R
C24 C 0.501(3) 0.940(3) 0.2531(11) 0.054(6) Uani 1 1 d .
H24 H 0.5629 0.9398 0.2886 0.065 Uiso 1 1 calc R
C25 C -0.080(3) 1.139(4) 0.3682(12) 0.087(9) Uani 1 1 d .
H25A H -0.1343 1.0353 0.3712 0.105 Uiso 1 1 calc R
H25B H -0.1603 1.2314 0.3517 0.105 Uiso 1 1 calc R
C26 C -0.067(4) 1.158(4) 0.4355(13) 0.099(9) Uani 1 1 d .
H26A H -0.1790 1.1575 0.4633 0.148 Uiso 1 1 calc R
H26B H -0.0226 1.2639 0.4353 0.148 Uiso 1 1 calc R
H26C H 0.0084 1.0665 0.4544 0.148 Uiso 1 1 calc R
C27 C 0.3160(18) 0.509(2) 0.2733(10) 0.045(5) Uani 1 1 d .
C28 C 0.237(3) 0.515(3) 0.2236(10) 0.051(5) Uani 1 1 d .
C29 C 0.062(4) 0.574(4) 0.2236(13) 0.076(8) Uani 1 1 d .
H29 H 0.0141 0.5909 0.1832 0.092 Uiso 1 1 calc R
C30 C -0.032(3) 0.606(3) 0.2823(12) 0.067(7) Uani 1 1 d .
H30 H -0.1509 0.6273 0.2845 0.080 Uiso 1 1 calc R
C31 C 0.045(2) 0.608(2) 0.3456(11) 0.059(6) Uani 1 1 d .
C32 C -0.043(3) 0.653(3) 0.4105(12) 0.083(8) Uani 1 1 d .
H32 H -0.1594 0.6920 0.4160 0.100 Uiso 1 1 calc R
C33 C 0.042(3) 0.639(3) 0.4606(11) 0.066(7) Uani 1 1 d .
H33 H -0.0217 0.6581 0.5028 0.080 Uiso 1 1 calc R
C34 C 0.228(3) 0.596(3) 0.4604(12) 0.064(6) Uani 1 1 d .
H34 H 0.2847 0.5975 0.4974 0.077 Uiso 1 1 calc R
C35 C 0.309(2) 0.551(3) 0.3941(10) 0.049(5) Uani 1 1 d .
C36 C 0.231(3) 0.553(3) 0.3406(10) 0.053(6) Uani 1 1 d .
C37 C 0.342(3) 0.475(2) 0.1522(11) 0.064(7) Uani 1 1 d .
H37A H 0.2725 0.4202 0.1284 0.077 Uiso 1 1 calc R
H37B H 0.3723 0.5799 0.1234 0.077 Uiso 1 1 calc R
C38 C 0.639(3) 0.367(4) 0.1125(12) 0.083(8) Uani 1 1 d .
H38A H 0.7287 0.2825 0.1271 0.099 Uiso 1 1 calc R
H38B H 0.6816 0.4769 0.1065 0.099 Uiso 1 1 calc R
C39 C 0.605(3) 0.334(3) 0.0408(9) 0.086(8) Uani 1 1 d .
H39A H 0.7093 0.3386 0.0084 0.129 Uiso 1 1 calc R
H39B H 0.5191 0.4193 0.0245 0.129 Uiso 1 1 calc R
H39C H 0.5649 0.2242 0.0454 0.129 Uiso 1 1 calc R
C40 C 0.541(3) 0.795(2) 0.5479(11) 0.056(6) Uani 1 1 d .
C41 C 0.517(3) 0.886(3) 0.6094(11) 0.046(6) Uani 1 1 d .
C42 C 0.470(3) 1.061(2) 0.6009(11) 0.055(6) Uani 1 1 d .
C43 C 0.454(3) 1.140(2) 0.6580(15) 0.086(8) Uani 1 1 d .
H43 H 0.4427 1.2580 0.6543 0.104 Uiso 1 1 calc R
C44 C 0.456(3) 1.041(3) 0.7204(10) 0.079(9) Uani 1 1 d .
H44 H 0.4266 1.0977 0.7585 0.095 Uiso 1 1 calc R
C45 C 0.494(3) 0.874(2) 0.7345(12) 0.060(6) Uani 1 1 d .
C46 C 0.504(3) 0.785(2) 0.7978(11) 0.060(6) Uani 1 1 d .
H46A H 0.4023 0.8205 0.8287 0.072 Uiso 1 1 calc R
H46B H 0.6020 0.8183 0.8141 0.072 Uiso 1 1 calc R
N5 N 0.520(3) 0.612(3) 0.8040(11) 0.106(7) Uani 1 1 d .
C48 C 0.524(3) 0.800(2) 0.6729(12) 0.058(6) Uani 1 1 d .
C49 C 0.463(3) 1.139(3) 0.5274(11) 0.063(6) Uani 1 1 d .
H49 H 0.4453 1.2559 0.5171 0.076 Uiso 1 1 calc R
C50 C 0.480(4) 1.050(4) 0.4792(11) 0.084(9) Uani 1 1 d .
H50 H 0.4600 1.1040 0.4360 0.100 Uiso 1 1 calc R
C51 C 0.527(3) 0.876(3) 0.4873(9) 0.058(7) Uani 1 1 d .
H51 H 0.5480 0.8179 0.4493 0.069 Uiso 1 1 calc R
C13 C 0.051(4) 0.721(4) 0.6713(11) 0.108(10) Uani 1 1 d .
H13A H 0.1584 0.7039 0.6403 0.130 Uiso 1 1 calc R
H13B H -0.0381 0.6779 0.6534 0.130 Uiso 1 1 calc R
C47 C 0.570(4) 0.499(4) 0.8571(13) 0.096(9) Uani 1 1 d .
H47A H 0.4820 0.5130 0.8966 0.115 Uiso 1 1 calc R
H47B H 0.6730 0.5376 0.8672 0.115 Uiso 1 1 calc R
C52 C 0.607(4) 0.319(4) 0.8560(13) 0.123(12) Uani 1 1 d .
H52A H 0.6526 0.2672 0.8969 0.185 Uiso 1 1 calc R
H52B H 0.6894 0.2989 0.8162 0.185 Uiso 1 1 calc R
H52C H 0.5030 0.2716 0.8544 0.185 Uiso 1 1 calc R
C6 C 0.134(3) 0.356(3) 0.8221(11) 0.094(9) Uani 1 1 d .
H6 H 0.1759 0.2417 0.8289 0.113 Uiso 1 1 calc R
C4 C 0.070(3) 0.623(4) 0.7464(10) 0.081(9) Uani 1 1 d .

loop_
_atom_site_aniso_label
_atom_site_aniso_U_11
_atom_site_aniso_U_22
_atom_site_aniso_U_33
_atom_site_aniso_U_23
_atom_site_aniso_U_13
_atom_site_aniso_U_12
Se1 0.071(2) 0.074(2) 0.0613(19) -0.0146(16) -0.0173(15) 0.0033(18)
Se2 0.0549(18) 0.0784(19) 0.0613(18) -0.0170(15) -0.0203(14) 0.0029(16)
Se3 0.0516(17) 0.0713(18) 0.0653(18) -0.0138(15) -0.0206(13) -0.0002(16)
Se4 0.079(2) 0.074(2) 0.066(2) -0.0179(16) -0.0129(15) 0.0036(18)
S1 0.112(6) 0.073(4) 0.066(4) -0.027(4) -0.037(4) -0.002(4)
S2 0.055(4) 0.128(6) 0.058(4) -0.015(4) -0.020(3) -0.004(4)
S3 0.060(4) 0.059(4) 0.064(4) -0.017(3) -0.029(3) -0.003(3)
S4 0.114(6) 0.070(4) 0.059(4) -0.018(3) 0.011(4) 0.007(4)
N2 0.40(5) 0.12(2) 0.027(11) -0.009(12) -0.039(16) 0.10(2)
N3 0.074(13) 0.086(10) 0.045(10) -0.015(8) -0.001(8) -0.012(10)
C1 0.050(13) 0.068(15) 0.032(10) -0.005(10) 0.000(9) -0.005(11)
C2 0.037(10) 0.061(12) 0.089(16) -0.013(11) -0.012(10) -0.004(9)
C3 0.050(13) 0.079(14) 0.039(10) 0.005(10) -0.023(9) -0.010(11)
C5 0.092(18) 0.047(12) 0.16(2) -0.071(14) -0.025(15) 0.004(11)
C7 0.057(14) 0.109(18) 0.068(15) -0.036(13) -0.032(11) 0.009(13)
C8 0.086(18) 0.032(11) 0.13(2) -0.030(12) -0.023(15) -0.008(11)
C9 0.088(19) 0.061(16) 0.113(19) -0.030(13) -0.026(15) -0.026(14)
C10 0.083(19) 0.110(16) 0.088(18) -0.037(14) -0.037(14) -0.025(14)
C11 0.093(16) 0.19(3) 0.10(2) -0.013(19) -0.054(14) -0.031(18)
C12 0.17(3) 0.13(3) 0.086(18) -0.043(17) -0.020(16) 0.00(2)
N6 0.069(15) 0.24(3) 0.077(15) -0.066(15) -0.050(12) 0.072(16)
C14 0.085(19) 0.114(17) 0.024(10) -0.006(10) -0.022(10) -0.024(14)
C15 0.065(14) 0.042(11) 0.048(12) 0.005(9) -0.011(10) 0.002(10)
C16 0.124(17) 0.024(8) 0.053(12) -0.004(8) -0.014(11) -0.033(9)
C17 0.033(12) 0.025(10) 0.083(16) -0.007(10) -0.023(10) 0.000(9)
C18 0.100(17) 0.063(14) 0.058(14) 0.012(11) -0.045(12) -0.019(13)
C19 0.066(13) 0.066(12) 0.046(11) 0.000(9) -0.027(10) -0.021(11)
C20 0.099(19) 0.14(2) 0.065(15) -0.061(14) -0.037(12) 0.043(15)
C21 0.014(8) 0.060(14) 0.14(2) 0.005(13) -0.001(10) -0.017(9)
C22 0.073(17) 0.081(17) 0.042(12) -0.021(11) 0.011(11) -0.002(14)
C23 0.034(10) 0.054(12) 0.093(16) -0.024(10) -0.020(10) 0.021(9)
C24 0.055(14) 0.049(12) 0.061(15) -0.009(11) -0.014(11) -0.013(11)
C25 0.100(18) 0.09(2) 0.068(16) -0.037(15) 0.015(13) -0.010(16)
C26 0.073(13) 0.11(2) 0.12(2) -0.028(16) -0.034(13) 0.014(14)
C27 0.007(6) 0.069(11) 0.056(12) -0.004(9) -0.013(7) 0.017(7)
C28 0.049(11) 0.074(12) 0.035(9) -0.009(8) -0.014(8) -0.013(9)
C29 0.061(18) 0.110(19) 0.063(16) 0.016(14) -0.045(14) -0.016(15)
C30 0.051(13) 0.088(14) 0.071(15) 0.021(11) -0.041(11) -0.043(11)
C31 0.030(10) 0.047(10) 0.104(17) 0.000(11) -0.021(10) -0.022(9)
C32 0.110(18) 0.073(15) 0.064(13) -0.039(11) -0.008(12) 0.030(13)
C33 0.065(15) 0.063(12) 0.067(15) -0.006(11) 0.025(11) -0.041(12)
C34 0.064(13) 0.077(14) 0.060(12) -0.033(10) -0.014(10) -0.005(11)
C35 0.023(8) 0.080(14) 0.051(12) -0.027(10) -0.001(7) -0.016(9)
C36 0.051(13) 0.067(12) 0.036(10) -0.002(9) -0.005(9) 0.004(10)
C37 0.057(13) 0.027(9) 0.115(17) -0.009(10) -0.039(11) 0.002(9)
C38 0.057(17) 0.128(19) 0.072(17) -0.018(14) -0.045(14) 0.015(15)
C39 0.14(2) 0.088(15) 0.030(9) -0.007(9) 0.000(10) -0.020(14)
C40 0.052(13) 0.061(11) 0.066(15) -0.035(11) -0.020(10) -0.004(10)
C41 0.048(12) 0.052(12) 0.041(12) -0.014(10) 0.008(9) -0.027(10)
C42 0.071(14) 0.021(8) 0.073(15) -0.009(9) 0.007(10) -0.023(9)
C43 0.090(14) 0.023(8) 0.17(2) -0.041(11) -0.047(15) -0.006(9)
C44 0.084(19) 0.12(2) 0.036(11) -0.016(13) 0.004(10) -0.024(16)
C45 0.052(13) 0.031(10) 0.094(17) 0.003(11) -0.007(11) -0.014(10)
C46 0.054(12) 0.043(10) 0.092(15) -0.025(10) -0.014(10) -0.013(9)
N5 0.171(18) 0.073(12) 0.077(14) -0.024(10) -0.053(12) 0.039(12)
C48 0.041(12) 0.039(9) 0.097(17) -0.040(11) 0.008(11) -0.001(8)
C49 0.066(14) 0.069(14) 0.050(12) 0.005(10) -0.015(10) 0.004(11)
C50 0.080(19) 0.11(2) 0.047(12) 0.039(13) -0.022(12) -0.006(16)
C51 0.086(17) 0.059(15) 0.025(10) -0.001(10) -0.008(10) -0.001(12)
C13 0.109(18) 0.20(3) 0.024(9) -0.041(14) -0.008(10) -0.010(19)
C47 0.11(2) 0.11(2) 0.071(16) -0.024(15) -0.004(13) -0.023(16)
C52 0.17(2) 0.094(18) 0.103(17) 0.006(13) -0.087(17) 0.070(17)
C6 0.092(18) 0.126(19) 0.055(12) -0.020(12) 0.015(11) -0.001(14)
C4 0.076(18) 0.15(2) 0.029(10) -0.029(13) -0.017(10) -0.031(17)

loop_
_atom_type_symbol
_atom_type_description
_atom_type_scat_dispersion_real
_atom_type_scat_dispersion_imag
_atom_type_scat_source
C C 0.0033 0.0016 'International Tables Vol C Tables 4.2.6.8 and 6.1.1.4'
H H 0.0000 0.0000 'International Tables Vol C Tables 4.2.6.8 and 6.1.1.4'
N N 0.0061 0.0033 'International Tables Vol C Tables 4.2.6.8 and 6.1.1.4'
O O 0.0106 0.0060 'International Tables Vol C Tables 4.2.6.8 and 6.1.1.4'
S S 0.1246 0.1234 'International Tables Vol C Tables 4.2.6.8 and 6.1.1.4'
Se Se -0.0929 2.2259 'International Tables Vol C Tables 4.2.6.8 and 6.1.1.4'

loop_
_geom_angle_atom_site_label_1
_geom_angle_atom_site_label_2
_geom_angle_atom_site_label_3
_geom_angle
C3 Se1 S1 90.1(6)
C16 Se2 S2 87.6(7)
C27 Se3 S3 89.3(6)
C48 Se4 S4 86.9(7)
C1 S1 Se1 94.0(7)
C18 S2 Se2 97.0(8)
C35 S3 Se3 95.2(6)
C40 S4 Se4 98.8(7)
C11 N2 C13 121(3)
C38 N3 C37 117.4(17)
C2 C1 C10 116(2)
C2 C1 S1 119.6(18)
C10 C1 S1 123.8(18)
C1 C2 C7 120(2)
C1 C2 C3 121(2)
C7 C2 C3 118(2)
C4 C3 C2 118(2)
C4 C3 Se1 126.9(16)
C2 C3 Se1 114.5(15)
C6 C5 C4 120(2)
C6 C5 H5 120.3
C4 C5 H5 119.4
C8 C7 C2 125(2)
C8 C7 C6 112(2)
C2 C7 C6 122(2)
C7 C8 C9 116(2)
C7 C8 H8 121.7
C9 C8 H8 122.3
C10 C9 C8 116(2)
C10 C9 H9 122.6
C8 C9 H9 121.6
C9 C10 C1 125(2)
C9 C10 H10 117.0
C1 C10 H10 117.5
N2 C11 C12 124(3)
N2 C11 H11A 107.4
C12 C11 H11A 108.0
N2 C11 H11B 105.1
C12 C11 H11B 105.0
H11A C11 H11B 106.4
C11 C12 H12A 108.9
C11 C12 H12B 111.3
H12A C12 H12B 109.5
C11 C12 H12C 108.2
H12A C12 H12C 109.5
H12B C12 H12C 109.5
C14 N6 C25 124(2)
N6 C14 C15 115.1(17)
N6 C14 H14A 109.0
C15 C14 H14A 108.3
N6 C14 H14B 107.8
C15 C14 H14B 108.9
H14A C14 H14B 107.5
C24 C15 C14 131(2)
C24 C15 C16 111.9(19)
C14 C15 C16 117(2)
C17 C16 C15 118(2)
C17 C16 Se2 122.4(15)
C15 C16 Se2 119.6(16)
C16 C17 C22 125.0(19)
C16 C17 C18 117(2)
C22 C17 C18 118(2)
C19 C18 C17 113(2)
C19 C18 S2 131.4(18)
C17 C18 S2 116.1(18)
C20 C19 C18 133(2)
C20 C19 H19 113.3
C18 C19 H19 114.0
C19 C20 C21 114(2)
C19 C20 H20 122.8
C21 C20 H20 123.0
C22 C21 C20 122(2)
C22 C21 H21 119.1
C20 C21 H21 119.3
C23 C22 C17 120(2)
C23 C22 C21 119(2)
C17 C22 C21 121(2)
C22 C23 C24 117.7(19)
C22 C23 H23 121.0
C24 C23 H23 121.3
C15 C24 C23 127(2)
C15 C24 H24 116.7
C23 C24 H24 116.4
N6 C25 C26 122(2)
N6 C25 H25A 107.5
C26 C25 H25A 106.3
N6 C25 H25B 106.3
C26 C25 H25B 106.8
H25A C25 H25B 106.7
C25 C26 H26A 110.2
C25 C26 H26B 108.9
H26A C26 H26B 109.5
C25 C26 H26C 109.3
H26A C26 H26C 109.5
H26B C26 H26C 109.5
C28 C27 C36 122.6(17)
C28 C27 Se3 124.3(16)
C36 C27 Se3 113.0(13)
C27 C28 C29 125(2)
C27 C28 C37 119(2)
C29 C28 C37 116.0(17)
C30 C29 C28 118(2)
C30 C29 H29 120.8
C28 C29 H29 120.9
C29 C30 C31 122(2)
C29 C30 H30 118.8
C31 C30 H30 119.1
C32 C31 C36 117.4(19)
C32 C31 C30 127(2)
C36 C31 C30 116(2)
C33 C32 C31 118(2)
C33 C32 H32 120.7
C31 C32 H32 121.0
C32 C33 C34 129(2)
C32 C33 H33 115.4
C34 C33 H33 115.7
C35 C34 C33 109.9(18)
C35 C34 H34 124.9
C33 C34 H34 125.2
C36 C35 C34 125(2)
C36 C35 S3 117.2(16)
C34 C35 S3 117.3(15)
C35 C36 C27 124.6(19)
C35 C36 C31 119.8(19)
C27 C36 C31 115.6(17)
N3 C37 C28 108.5(16)
N3 C37 H37A 110.3
C28 C37 H37A 109.6
N3 C37 H37B 109.6
C28 C37 H37B 110.5
H37A C37 H37B 108.3
N3 C38 C39 116(2)
N3 C38 H38A 108.5
C39 C38 H38A 108.2
N3 C38 H38B 107.7
C39 C38 H38B 108.6
H38A C38 H38B 107.3
C38 C39 H39A 109.1
C38 C39 H39B 109.4
H39A C39 H39B 109.5
C38 C39 H39C 109.9
H39A C39 H39C 109.5
H39B C39 H39C 109.5
C51 C40 C41 121(2)
C51 C40 S4 125.4(17)
C41 C40 S4 113.3(16)
C48 C41 C42 120.1(18)
C48 C41 C40 121(2)
C42 C41 C40 119(2)
C43 C42 C41 117(2)
C43 C42 C49 128.5(18)
C41 C42 C49 114.0(18)
C44 C43 C42 117.5(17)
C44 C43 H43 121.4
C42 C43 H43 121.0
C45 C44 C43 129(2)
C45 C44 H44 115.7
C43 C44 H44 114.9
C44 C45 C46 126(2)
C44 C45 C48 110.1(19)
C46 C45 C48 123.9(17)
C45 C46 N5 117.7(18)
C45 C46 H46A 107.6
N5 C46 H46A 108.1
C45 C46 H46B 107.9
N5 C46 H46B 108.0
H46A C46 H46B 107.1
C47 N5 C46 127(2)
C41 C48 C45 124.8(17)
C41 C48 Se4 120.0(14)
C45 C48 Se4 115.1(15)
C50 C49 C42 122(2)
C50 C49 H49 118.3
C42 C49 H49 119.5
C49 C50 C51 124(2)
C49 C50 H50 118.7
C51 C50 H50 117.6
C40 C51 C50 120(2)
C40 C51 H51 120.1
C50 C51 H51 120.4
N2 C13 C4 109.3(19)
N2 C13 H13A 109.1
C4 C13 H13A 109.9
N2 C13 H13B 110.1
C4 C13 H13B 110.2
H13A C13 H13B 108.2
N5 C47 C52 124(2)
N5 C47 H47A 106.8
C52 C47 H47A 107.5
N5 C47 H47B 105.7
C52 C47 H47B 104.9
H47A C47 H47B 106.4
C47 C52 H52A 109.9
C47 C52 H52B 110.6
H52A C52 H52B 109.5
C47 C52 H52C 108.0
H52A C52 H52C 109.5
H52B C52 H52C 109.5
C5 C6 C7 117(2)
C5 C6 H6 121.0
C7 C6 H6 121.7
C3 C4 C5 122(2)
C3 C4 C13 117(2)
C5 C4 C13 121(2)

loop_
_geom_bond_atom_site_label_1
_geom_bond_atom_site_label_2
_geom_bond_distance
Se1 C3 1.82(2)
Se1 S1 2.308(7)
Se2 C16 1.83(2)
Se2 S2 2.335(7)
Se3 C27 1.942(14)
Se3 S3 2.319(6)
Se4 C48 1.956(17)
Se4 S4 2.302(7)
S1 C1 1.70(2)
S2 C18 1.67(3)
S3 C35 1.801(19)
S4 C40 1.79(2)
N2 C11 1.31(3)
N2 C13 1.38(4)
N3 C38 1.39(3)
N3 C37 1.48(2)
C1 C2 1.32(3)
C1 C10 1.46(3)
C2 C7 1.42(3)
C2 C3 1.46(3)
C3 C4 1.39(3)
C5 C6 1.37(3)
C5 C4 1.47(4)
C5 H5 0.9300
C7 C8 1.33(3)
C7 C6 1.48(3)
C8 C9 1.50(3)
C8 H8 0.9300
C9 C10 1.35(4)
C9 H9 0.9300
C10 H10 0.9300
C11 C12 1.51(4)
C11 H11A 0.9700
C11 H11B 0.9700
C12 H12A 0.9600
C12 H12B 0.9600
C12 H12C 0.9600
N6 C14 1.38(3)
N6 C25 1.42(3)
C14 C15 1.41(3)
C14 H14A 0.9700
C14 H14B 0.9700
C15 C24 1.39(3)
C15 C16 1.53(3)
C16 C17 1.35(3)
C17 C22 1.37(3)
C17 C18 1.55(3)
C18 C19 1.34(3)
C19 C20 1.29(3)
C19 H19 0.9300
C20 C21 1.46(3)
C20 H20 0.9300
C21 C22 1.40(3)
C21 H21 0.9300
C22 C23 1.35(3)
C23 C24 1.40(3)
C23 H23 0.9300
C24 H24 0.9300
C25 C26 1.40(3)
C25 H25A 0.9700
C25 H25B 0.9700
C26 H26A 0.9600
C26 H26B 0.9600
C26 H26C 0.9600
C27 C28 1.25(2)
C27 C36 1.47(3)
C28 C29 1.41(3)
C28 C37 1.58(3)
C29 C30 1.32(3)
C29 H29 0.9300
C30 C31 1.50(3)
C30 H30 0.9300
C31 C32 1.44(3)
C31 C36 1.47(3)
C32 C33 1.28(3)
C32 H32 0.9300
C33 C34 1.47(3)
C33 H33 0.9300
C34 C35 1.45(3)
C34 H34 0.9300
C35 C36 1.32(3)
C37 H37A 0.9700
C37 H37B 0.9700
C38 C39 1.57(3)
C38 H38A 0.9700
C38 H38B 0.9700
C39 H39A 0.9600
C39 H39B 0.9600
C39 H39C 0.9600
C40 C51 1.29(3)
C40 C41 1.50(3)
C41 C48 1.35(3)
C41 C42 1.39(3)
C42 C43 1.37(3)
C42 C49 1.50(3)
C43 C44 1.37(3)
C43 H43 0.9300
C44 C45 1.33(3)
C44 H44 0.9300
C45 C46 1.35(3)
C45 C48 1.42(3)
C46 N5 1.37(3)
C46 H46A 0.9700
C46 H46B 0.9700
N5 C47 1.35(3)
C49 C50 1.26(3)
C49 H49 0.9300
C50 C51 1.39(4)
C50 H50 0.9300
C51 H51 0.9300
C13 C4 1.60(3)
C13 H13A 0.9700
C13 H13B 0.9700
C47 C52 1.44(4)
C47 H47A 0.9700
C47 H47B 0.9700
C52 H52A 0.9600
C52 H52B 0.9600
C52 H52C 0.9600
C6 H6 0.9300
